data_4301908
loop_
_publ_author_name
'Jeffrey D. Rinehart'
'T. David Harris'
'Stosh A. Kozimor'
'Bart M. Bartlett'
'Jeffrey R. Long'

_publ_section_title
;
Magnetic Exchange Coupling in Actinide-Containing Molecules
;
_journal_name_full 'Inorganic Chemistry'
_journal_page_first 3382
_journal_page_last 3395
_journal_paper_doi 10.1021/ic801303w
_journal_volume 48
_journal_year 2009
_chemical_formula_moiety 'C28 H20 F24 N8 O2 U'
_chemical_formula_sum 'C28 H20 F24 N8 O2 U'
_chemical_formula_weight 1194.50
_chemical_name_systematic
; 
? 
;
_space_group_IT_number 15
_symmetry_cell_setting 'c-centered monoclinic'
_symmetry_space_group_name_Hall '-C 2yc'
_symmetry_space_group_name_H-M 'C 1 2/c 1'
_atom_sites_solution_hydrogens geom
_atom_sites_solution_primary direct
_atom_sites_solution_secondary difmap
_audit_creation_method SHELXL-97
_cell_angle_alpha 90.00
_cell_angle_beta 90.899(7)
_cell_angle_gamma 90.00
_cell_formula_units_Z 4
_cell_length_a 12.743(6)
_cell_length_b 16.736(8)
_cell_length_c 17.799(9)
_cell_measurement_reflns_used 2570
_cell_measurement_temperature 273(2)
_cell_measurement_theta_max 22.89
_cell_measurement_theta_min 3.34
_cell_volume 3795(3)
_computing_structure_refinement 'SHELXL-97 (Sheldrick, 1997)'
_computing_structure_solution 'SHELXS-97 (Sheldrick, 1990)'
_diffrn_ambient_temperature 138(2)
_diffrn_measured_fraction_theta_full 0.935
_diffrn_measured_fraction_theta_max 0.935
_diffrn_measurement_device_type 'Bruker SMART CCD'
_diffrn_measurement_method \w/2\q-scans
_diffrn_radiation_monochromator graphite
_diffrn_radiation_source 'fine-focus sealed tube'
_diffrn_radiation_type MoK\a
_diffrn_radiation_wavelength 0.71073
_diffrn_reflns_av_R_equivalents 0.0429
_diffrn_reflns_av_sigmaI/netI 0.0608
_diffrn_reflns_limit_h_max 11
_diffrn_reflns_limit_h_min -15
_diffrn_reflns_limit_k_max 20
_diffrn_reflns_limit_k_min -20
_diffrn_reflns_limit_l_max 19
_diffrn_reflns_limit_l_min -21
_diffrn_reflns_number 9867
_diffrn_reflns_theta_full 26.36
_diffrn_reflns_theta_max 26.36
_diffrn_reflns_theta_min 3.34
_diffrn_standards_decay_% 0
_diffrn_standards_interval_count 0
_diffrn_standards_interval_time 0
_diffrn_standards_number 0
_exptl_absorpt_coefficient_mu 4.436
_exptl_absorpt_correction_T_max 1.0
_exptl_absorpt_correction_T_min 0.716
_exptl_absorpt_correction_type empirical
_exptl_crystal_colour brown
_exptl_crystal_density_diffrn 2.090
_exptl_crystal_density_method 'not measured'
_exptl_crystal_description blocks
_exptl_crystal_F_000 2272
_exptl_crystal_size_max 0.1
_exptl_crystal_size_mid 0.09
_exptl_crystal_size_min 0.07
_refine_diff_density_max 2.373
_refine_diff_density_min -0.936
_refine_diff_density_rms 0.133
_refine_ls_extinction_method none
_refine_ls_goodness_of_fit_ref 0.953
_refine_ls_hydrogen_treatment constr
_refine_ls_matrix_type full
_refine_ls_number_parameters 286
_refine_ls_number_reflns 3622
_refine_ls_number_restraints 0
_refine_ls_restrained_S_all 0.953
_refine_ls_R_factor_all 0.0516
_refine_ls_R_factor_gt 0.0342
_refine_ls_shift/su_max 0.001
_refine_ls_shift/su_mean 0.000
_refine_ls_structure_factor_coef Fsqd
_refine_ls_weighting_details 'calc w=1/[\s^2^(Fo^2^)+(0.0396P)^2^+0.0000P] where P=(Fo^2^+2Fc^2^)/3'
_refine_ls_weighting_scheme calc
_refine_ls_wR_factor_gt 0.0664
_refine_ls_wR_factor_ref 0.0716
_reflns_number_gt 2941
_reflns_number_total 3622
_reflns_threshold_expression >2sigma(I)
_cod_data_source_file ic801303w_si_001_1.cif
_cod_data_source_block jdr26a
_cod_depositor_comments
;

2021-11-22
Z value and formula fixed to values more according to usual
chemical conventions.                 miguel
;
_cod_original_formula_sum 'C56 H40 F48 N16 O4 U2'
_cod_original_formula_weight 2389.01
_cod_original_formula_moiety 'C56 H40 F48 N16 O4 U2'
_cod_original_formula_units_Z 2
_cod_original_cell_volume 3796(3)
_cod_original_sg_symbol_H-M 'C 2/c'
_cod_database_code 4301908

loop_
_symmetry_equiv_pos_as_xyz
'x, y, z'
'x, -y, z+1/2'
'x+1/2, y+1/2, z'
'x+1/2, -y+1/2, z+1/2'
'-x, -y, -z'
'-x, y, -z-1/2'
'-x+1/2, -y+1/2, -z'
'-x+1/2, y+1/2, -z-1/2'

loop_
_atom_site_label
_atom_site_type_symbol
_atom_site_fract_x
_atom_site_fract_y
_atom_site_fract_z
_atom_site_U_iso_or_equiv
_atom_site_adp_type
_atom_site_occupancy
_atom_site_symmetry_multiplicity
_atom_site_calc_flag
_atom_site_refinement_flags
_atom_site_disorder_assembly
_atom_site_disorder_group
U1 U 0.0000 0.337703(16) 0.2500 0.02244(10) Uani 1 2 d S . .
O2 O -0.1359(2) 0.3631(2) 0.34303(17) 0.0303(8) Uani 1 1 d . . .
N2 N -0.0927(3) 0.3348(2) 0.1279(2) 0.0257(8) Uani 1 1 d . . .
N3 N 0.1676(3) 0.3276(2) 0.3194(2) 0.0246(9) Uani 1 1 d . . .
N6 N 0.0032(3) 0.1968(2) 0.2122(2) 0.0248(9) Uani 1 1 d . . .
N7 N 0.0435(3) 0.4777(2) 0.2719(2) 0.0250(9) Uani 1 1 d . . .
C1 C -0.3593(4) 0.3290(4) 0.1890(3) 0.0419(14) Uani 1 1 d . . .
C2 C -0.2610(4) 0.3312(3) 0.1451(3) 0.0302(11) Uani 1 1 d . . .
C4 C -0.1406(4) 0.3416(3) 0.0603(2) 0.0301(11) Uani 1 1 d . . .
C8 C -0.2489(4) 0.3388(3) 0.0687(3) 0.0344(12) Uani 1 1 d . . .
H8A H -0.3009 0.3414 0.0316 0.041 Uiso 1 1 calc R . .
C10 C -0.0785(5) 0.3506(4) -0.0085(3) 0.0419(15) Uani 1 1 d . . .
C11 C 0.0071(5) 0.0985(3) 0.1084(3) 0.0395(14) Uani 1 1 d . . .
C12 C 0.0044(4) 0.1199(3) 0.1893(3) 0.0258(11) Uani 1 1 d . . .
C13 C 0.0000 0.0685(4) 0.2500 0.0296(17) Uani 1 2 d S . .
H13 H 0.0000 0.0129 0.2500 0.036 Uiso 1 2 calc SR . .
C20 C 0.1671(4) 0.5743(3) 0.3294(3) 0.0393(13) Uani 1 1 d . . .
C22 C 0.0000 0.6047(4) 0.2500 0.0329(17) Uani 1 2 d S . .
H22 H 0.0000 0.6603 0.2500 0.039 Uiso 1 2 calc SR . .
C23 C 0.0703(4) 0.5539(3) 0.2854(3) 0.0285(11) Uani 1 1 d . . .
C30 C -0.1916(5) 0.2984(3) 0.3798(3) 0.0430(14) Uani 1 1 d . . .
H30 H -0.1462 0.2714 0.4159 0.052 Uiso 1 1 calc R . .
H30A H -0.2169 0.2597 0.3432 0.052 Uiso 1 1 calc R . .
C31 C -0.2817(5) 0.3381(4) 0.4184(3) 0.0531(16) Uani 1 1 d . . .
H31 H -0.3431 0.3407 0.3856 0.064 Uiso 1 1 calc R . .
H31A H -0.2999 0.3096 0.4639 0.064 Uiso 1 1 calc R . .
C32 C -0.2413(5) 0.4198(4) 0.4363(3) 0.0549(17) Uani 1 1 d . . .
H32 H -0.2986 0.4576 0.4408 0.066 Uiso 1 1 calc R . .
H32A H -0.2005 0.4197 0.4828 0.066 Uiso 1 1 calc R . .
C33 C -0.1742(4) 0.4400(3) 0.3711(3) 0.0386(13) Uani 1 1 d . . .
H33 H -0.2148 0.4675 0.3325 0.046 Uiso 1 1 calc R . .
H33A H -0.1161 0.4738 0.3868 0.046 Uiso 1 1 calc R . .
F2 F -0.0208(3) 0.4175(2) -0.00845(18) 0.0598(10) Uani 1 1 d . . .
F3 F -0.0121(3) 0.2914(2) -0.02071(19) 0.0699(11) Uani 1 1 d . . .
F5 F -0.3693(3) 0.3935(2) 0.23313(19) 0.0525(9) Uani 1 1 d . . .
F7 F -0.4440(3) 0.3271(3) 0.1444(2) 0.0827(14) Uani 1 1 d . . .
F8 F -0.3654(3) 0.2663(2) 0.2346(2) 0.0688(11) Uani 1 1 d . . .
F12 F -0.1415(3) 0.3558(3) -0.06938(17) 0.0718(12) Uani 1 1 d . . .
F13 F 0.0932(4) 0.1223(3) 0.0749(2) 0.0881(14) Uani 1 1 d . . .
F14 F -0.0702(4) 0.1292(4) 0.0699(2) 0.115(2) Uani 1 1 d . . .
F15 F 0.0049(4) 0.0212(2) 0.0980(2) 0.0901(15) Uani 1 1 d . . .
F19 F 0.2485(3) 0.5865(3) 0.2857(2) 0.0867(15) Uani 1 1 d . . .
F20 F 0.1557(3) 0.64135(18) 0.36852(18) 0.0482(8) Uani 1 1 d . . .
F21 F 0.1937(3) 0.5174(2) 0.3779(2) 0.0828(14) Uani 1 1 d . . .

loop_
_atom_site_aniso_label
_atom_site_aniso_U_11
_atom_site_aniso_U_22
_atom_site_aniso_U_33
_atom_site_aniso_U_23
_atom_site_aniso_U_13
_atom_site_aniso_U_12
U1 0.02015(14) 0.02258(15) 0.02457(14) 0.000 0.00000(9) 0.000
O2 0.0257(18) 0.036(2) 0.0294(18) -0.0040(15) 0.0075(14) -0.0009(15)
N2 0.026(2) 0.025(2) 0.025(2) -0.0009(19) 0.0015(15) -0.001(2)
N3 0.0174(19) 0.024(2) 0.032(2) 0.0002(18) -0.0016(15) -0.0006(18)
N6 0.023(2) 0.025(2) 0.0261(19) 0.0017(18) -0.0010(16) 0.0033(18)
N7 0.025(2) 0.023(2) 0.027(2) 0.0008(18) 0.0011(15) -0.0022(19)
C1 0.027(3) 0.045(4) 0.054(3) -0.011(3) -0.003(2) -0.004(3)
C2 0.023(2) 0.030(3) 0.037(3) -0.006(2) -0.0020(19) -0.002(2)
C4 0.034(3) 0.029(3) 0.027(2) 0.000(2) -0.0075(19) -0.005(3)
C8 0.036(3) 0.028(3) 0.038(3) -0.003(3) -0.017(2) -0.005(3)
C10 0.044(3) 0.050(4) 0.031(3) 0.005(3) -0.005(2) -0.011(3)
C11 0.052(4) 0.032(3) 0.034(3) -0.004(3) 0.000(3) 0.001(3)
C12 0.019(3) 0.022(3) 0.037(3) 0.000(2) 0.000(2) -0.001(2)
C13 0.025(4) 0.022(4) 0.042(4) 0.000 -0.002(3) 0.000
C20 0.034(3) 0.031(3) 0.053(4) -0.005(3) 0.000(3) 0.002(3)
C22 0.027(4) 0.024(4) 0.047(5) 0.000 -0.001(3) 0.000
C23 0.028(3) 0.025(3) 0.032(3) -0.007(2) 0.001(2) -0.003(2)
C30 0.047(4) 0.037(3) 0.045(3) 0.007(3) 0.018(3) -0.003(3)
C31 0.042(3) 0.062(4) 0.057(4) 0.007(4) 0.026(3) -0.001(4)
C32 0.058(4) 0.060(4) 0.048(4) -0.006(3) 0.022(3) 0.011(4)
C33 0.045(3) 0.029(3) 0.041(3) -0.006(2) 0.011(2) 0.004(3)
F2 0.074(3) 0.058(2) 0.048(2) -0.0006(18) 0.0102(17) -0.030(2)
F3 0.089(3) 0.066(3) 0.056(2) 0.004(2) 0.032(2) 0.021(2)
F5 0.043(2) 0.050(2) 0.065(2) -0.0125(18) 0.0120(16) 0.0047(17)
F7 0.0232(17) 0.146(4) 0.078(3) -0.029(3) -0.0135(16) 0.001(2)
F8 0.050(2) 0.056(2) 0.101(3) 0.015(2) 0.033(2) -0.009(2)
F12 0.072(3) 0.116(4) 0.0275(17) 0.0112(19) -0.0129(16) -0.018(2)
F13 0.107(4) 0.113(4) 0.045(2) -0.019(2) 0.027(2) -0.047(3)
F14 0.128(4) 0.168(5) 0.047(2) -0.035(3) -0.047(3) 0.083(4)
F15 0.180(5) 0.043(2) 0.047(2) -0.0206(19) 0.018(2) -0.017(3)
F19 0.028(2) 0.153(4) 0.079(3) -0.049(3) 0.0077(18) -0.022(2)
F20 0.053(2) 0.038(2) 0.054(2) -0.0141(15) -0.0089(15) -0.0057(16)
F21 0.091(3) 0.037(2) 0.118(3) 0.007(2) -0.070(3) -0.006(2)

loop_
_atom_type_symbol
_atom_type_description
_atom_type_scat_dispersion_real
_atom_type_scat_dispersion_imag
_atom_type_scat_source
C C 0.0033 0.0016 'International Tables Vol C Tables 4.2.6.8 and 6.1.1.4'
H H 0.0000 0.0000 'International Tables Vol C Tables 4.2.6.8 and 6.1.1.4'
N N 0.0061 0.0033 'International Tables Vol C Tables 4.2.6.8 and 6.1.1.4'
F F 0.0171 0.0103 'International Tables Vol C Tables 4.2.6.8 and 6.1.1.4'
U U -9.6767 9.6646 'International Tables Vol C Tables 4.2.6.8 and 6.1.1.4'
O O 0.0106 0.0060 'International Tables Vol C Tables 4.2.6.8 and 6.1.1.4'

loop_
_geom_angle_atom_site_label_1
_geom_angle_atom_site_label_2
_geom_angle_atom_site_label_3
_geom_angle
_geom_angle_site_symmetry_1
_geom_angle_site_symmetry_3
_geom_angle_publ_flag
N7 U1 N7 32.02(17) . 6_556 ?
N7 U1 O2 77.30(12) . 6_556 ?
N7 U1 O2 83.49(12) 6_556 6_556 ?
N7 U1 O2 83.49(12) . . ?
N7 U1 O2 77.30(12) 6_556 . ?
O2 U1 O2 160.04(16) 6_556 . ?
N7 U1 N6 152.25(13) . 6_556 ?
N7 U1 N6 164.41(12) 6_556 6_556 ?
O2 U1 N6 111.53(12) 6_556 6_556 ?
O2 U1 N6 88.07(12) . 6_556 ?
N7 U1 N6 164.41(12) . . ?
N7 U1 N6 152.25(12) 6_556 . ?
O2 U1 N6 88.07(12) 6_556 . ?
O2 U1 N6 111.53(12) . . ?
N6 U1 N6 31.95(17) 6_556 . ?
N7 U1 N3 78.00(12) . . ?
N7 U1 N3 109.88(12) 6_556 . ?
O2 U1 N3 74.54(12) 6_556 . ?
O2 U1 N3 106.88(12) . . ?
N6 U1 N3 79.28(12) 6_556 . ?
N6 U1 N3 93.08(12) . . ?
N7 U1 N3 109.88(12) . 6_556 ?
N7 U1 N3 78.00(12) 6_556 6_556 ?
O2 U1 N3 106.88(12) 6_556 6_556 ?
O2 U1 N3 74.54(12) . 6_556 ?
N6 U1 N3 93.08(12) 6_556 6_556 ?
N6 U1 N3 79.28(12) . 6_556 ?
N3 U1 N3 172.11(18) . 6_556 ?
N7 U1 N2 76.87(13) . 6_556 ?
N7 U1 N2 105.38(12) 6_556 6_556 ?
O2 U1 N2 105.42(12) 6_556 6_556 ?
O2 U1 N2 74.99(12) . 6_556 ?
N6 U1 N2 75.41(13) 6_556 6_556 ?
N6 U1 N2 102.34(12) . 6_556 ?
N3 U1 N2 32.01(12) . 6_556 ?
N3 U1 N2 147.70(12) 6_556 6_556 ?
N7 U1 N2 105.38(12) . . ?
N7 U1 N2 76.87(13) 6_556 . ?
O2 U1 N2 74.99(12) 6_556 . ?
O2 U1 N2 105.42(12) . . ?
N6 U1 N2 102.34(12) 6_556 . ?
N6 U1 N2 75.41(13) . . ?
N3 U1 N2 147.70(12) . . ?
N3 U1 N2 32.01(12) 6_556 . ?
N2 U1 N2 177.72(19) 6_556 . ?
C30 O2 C33 109.4(4) . . ?
C30 O2 U1 121.9(3) . . ?
C33 O2 U1 128.7(3) . . ?
C4 N2 N3 108.2(4) . 6_556 ?
C4 N2 U1 173.8(3) . . ?
N3 N2 U1 73.9(2) 6_556 . ?
C2 N3 N2 107.4(4) 6_556 6_556 ?
C2 N3 U1 173.2(3) 6_556 . ?
N2 N3 U1 74.1(2) 6_556 . ?
C12 N6 N6 107.5(3) . 6_556 ?
C12 N6 U1 178.4(3) . . ?
N6 N6 U1 74.02(9) 6_556 . ?
C23 N7 N7 108.0(3) . 6_556 ?
C23 N7 U1 178.0(3) . . ?
N7 N7 U1 73.99(8) 6_556 . ?
F8 C1 F7 106.9(5) . . ?
F8 C1 F5 105.6(5) . . ?
F7 C1 F5 106.6(5) . . ?
F8 C1 C2 113.5(5) . . ?
F7 C1 C2 111.7(5) . . ?
F5 C1 C2 112.2(5) . . ?
N3 C2 C8 111.0(4) 6_556 . ?
N3 C2 C1 120.0(4) 6_556 . ?
C8 C2 C1 129.0(4) . . ?
N2 C4 C8 109.7(4) . . ?
N2 C4 C10 120.6(4) . . ?
C8 C4 C10 129.7(4) . . ?
C2 C8 C4 103.7(4) . . ?
F3 C10 F2 105.9(5) . . ?
F3 C10 F12 107.0(5) . . ?
F2 C10 F12 105.6(4) . . ?
F3 C10 C4 114.3(5) . . ?
F2 C10 C4 112.7(5) . . ?
F12 C10 C4 110.8(5) . . ?
F14 C11 F15 107.6(5) . . ?
F14 C11 F13 105.8(5) . . ?
F15 C11 F13 104.5(5) . . ?
F14 C11 C12 112.9(5) . . ?
F15 C11 C12 112.0(5) . . ?
F13 C11 C12 113.5(5) . . ?
N6 C12 C13 110.9(4) . . ?
N6 C12 C11 121.4(4) . . ?
C13 C12 C11 127.6(5) . . ?
C12 C13 C12 103.0(6) 6_556 . ?
F19 C20 F21 107.4(5) . . ?
F19 C20 F20 105.8(5) . . ?
F21 C20 F20 107.2(5) . . ?
F19 C20 C23 112.1(5) . . ?
F21 C20 C23 112.2(5) . . ?
F20 C20 C23 111.8(4) . . ?
C23 C22 C23 103.9(6) 6_556 . ?
N7 C23 C22 110.0(4) . . ?
N7 C23 C20 121.2(4) . . ?
C22 C23 C20 128.6(5) . . ?
O2 C30 C31 105.0(5) . . ?
C32 C31 C30 103.8(5) . . ?
C33 C32 C31 104.0(5) . . ?
O2 C33 C32 105.4(4) . . ?

loop_
_geom_bond_atom_site_label_1
_geom_bond_atom_site_label_2
_geom_bond_distance
_geom_bond_site_symmetry_2
_geom_bond_publ_flag
U1 N7 2.438(4) . ?
U1 N7 2.438(4) 6_556 ?
U1 O2 2.452(3) 6_556 ?
U1 O2 2.452(3) . ?
U1 N6 2.453(4) 6_556 ?
U1 N6 2.453(4) . ?
U1 N3 2.456(4) . ?
U1 N3 2.456(4) 6_556 ?
U1 N2 2.458(4) 6_556 ?
U1 N2 2.459(4) . ?
O2 C30 1.456(6) . ?
O2 C33 1.466(6) . ?
N2 C4 1.345(6) . ?
N2 N3 1.355(5) 6_556 ?
N3 C2 1.340(6) 6_556 ?
N3 N2 1.355(5) 6_556 ?
N6 C12 1.350(6) . ?
N6 N6 1.351(7) 6_556 ?
N7 C23 1.340(6) . ?
N7 N7 1.345(7) 6_556 ?
C1 F8 1.331(7) . ?
C1 F7 1.331(6) . ?
C1 F5 1.342(6) . ?
C1 C2 1.487(7) . ?
C2 N3 1.340(6) 6_556 ?
C2 C8 1.376(7) . ?
C4 C8 1.392(7) . ?
C4 C10 1.476(7) . ?
C10 F3 1.324(7) . ?
C10 F2 1.340(6) . ?
C10 F12 1.341(6) . ?
C11 F14 1.297(6) . ?
C11 F15 1.307(6) . ?
C11 F13 1.318(7) . ?
C11 C12 1.485(7) . ?
C12 C13 1.382(6) . ?
C13 C12 1.382(6) 6_556 ?
C20 F19 1.322(7) . ?
C20 F21 1.325(6) . ?
C20 F20 1.330(6) . ?
C20 C23 1.491(7) . ?
C22 C23 1.380(6) 6_556 ?
C22 C23 1.380(6) . ?
C30 C31 1.503(8) . ?
C31 C32 1.494(8) . ?
C32 C33 1.491(7) . ?
